data_4302063
loop_
_publ_author_name
'Christer B. Aaker\"oy'
'Benjamin M. T. Scott'
'Michelle M. Smith'
'Joaquin F. Urbina'
'John Desper'

_publ_section_title
;
Establishing Amide...Amide Reliability and Synthon Transferability in
the Supramolecular Assembly of Metal-Containing One-Dimensional
Architectures
;
_journal_name_full 'Inorganic Chemistry'
_journal_page_first 4052
_journal_page_last 4061
_journal_paper_doi 10.1021/ic801992t
_journal_volume 48
_journal_year 2009
_chemical_formula_moiety
;
(C11 H11 N3 O)2 (C5 H1 F6 O2)4 Cu2
;
_chemical_formula_sum 'C42 H26 Cu2 F24 N6 O10'
_chemical_formula_weight 1357.77
_chemical_name_systematic
;
{3-[(pyrazol-1-yl)methyl]benzamide}2 (F6-acac)4 Cu(II)2
;
_space_group_IT_number 14
_symmetry_cell_setting monoclinic
_symmetry_space_group_name_Hall '-P 2yn'
_symmetry_space_group_name_H-M 'P 1 21/n 1'
_atom_sites_solution_hydrogens geom
_atom_sites_solution_primary direct
_atom_sites_solution_secondary difmap
_audit_creation_method SHELXL-97
_cell_angle_alpha 90.00
_cell_angle_beta 96.985(2)
_cell_angle_gamma 90.00
_cell_formula_units_Z 2
_cell_length_a 9.7354(11)
_cell_length_b 11.1497(12)
_cell_length_c 23.870(3)
_cell_measurement_reflns_used 7746
_cell_measurement_temperature 100(2)
_cell_measurement_theta_max 29.90
_cell_measurement_theta_min 2.35
_cell_volume 2571.8(5)
_computing_cell_refinement 'Bruker XSCANS'
_computing_data_collection 'Bruker XSCANS'
_computing_data_reduction 'Bruker SHELXTL'
_computing_molecular_graphics 'Bruker SHELXTL'
_computing_publication_material 'Bruker SHELXTL'
_computing_structure_refinement 'SHELXL-97 (Sheldrick, 1997)'
_computing_structure_solution 'SHELXS-97 (Sheldrick, 1990)'
_diffrn_ambient_temperature 100(2)
_diffrn_measured_fraction_theta_full 0.996
_diffrn_measured_fraction_theta_max 0.996
_diffrn_measurement_device_type 'CCD area detector'
_diffrn_measurement_method 'phi and omega scans'
_diffrn_radiation_monochromator graphite
_diffrn_radiation_source 'fine-focus sealed tube'
_diffrn_radiation_type MoK\a
_diffrn_radiation_wavelength 0.71073
_diffrn_reflns_av_R_equivalents 0.0295
_diffrn_reflns_av_sigmaI/netI 0.0339
_diffrn_reflns_limit_h_max 13
_diffrn_reflns_limit_h_min -13
_diffrn_reflns_limit_k_max 15
_diffrn_reflns_limit_k_min -15
_diffrn_reflns_limit_l_max 29
_diffrn_reflns_limit_l_min -33
_diffrn_reflns_number 24508
_diffrn_reflns_theta_full 30.01
_diffrn_reflns_theta_max 30.01
_diffrn_reflns_theta_min 2.02
_exptl_absorpt_coefficient_mu 0.975
_exptl_absorpt_correction_T_max 1.000
_exptl_absorpt_correction_T_min 0.672
_exptl_absorpt_correction_type multi-scan
_exptl_absorpt_process_details SADABS
_exptl_crystal_colour green
_exptl_crystal_density_diffrn 1.753
_exptl_crystal_density_method 'not measured'
_exptl_crystal_description prism
_exptl_crystal_F_000 1348
_exptl_crystal_size_max 0.41
_exptl_crystal_size_mid 0.13
_exptl_crystal_size_min 0.13
_refine_diff_density_max 0.620
_refine_diff_density_min -0.279
_refine_diff_density_rms 0.081
_refine_ls_extinction_method none
_refine_ls_goodness_of_fit_ref 1.021
_refine_ls_hydrogen_treatment mixed
_refine_ls_matrix_type full
_refine_ls_number_parameters 385
_refine_ls_number_reflns 7477
_refine_ls_number_restraints 0
_refine_ls_restrained_S_all 1.021
_refine_ls_R_factor_all 0.0430
_refine_ls_R_factor_gt 0.0365
_refine_ls_shift/su_max 0.001
_refine_ls_shift/su_mean 0.000
_refine_ls_structure_factor_coef Fsqd
_refine_ls_weighting_details 'calc w=1/[\s^2^(Fo^2^)+(0.0550P)^2^+0.9000P] where P=(Fo^2^+2Fc^2^)/3'
_refine_ls_weighting_scheme calc
_refine_ls_wR_factor_gt 0.0933
_refine_ls_wR_factor_ref 0.0972
_reflns_number_gt 6517
_reflns_number_total 7477
_reflns_threshold_expression >2sigma(I)
_cod_data_source_file ic801992t_si_002_04.cif
_cod_data_source_block 5a
_cod_depositor_comments
;
The following automatic conversions were performed:
'_symmetry_cell_setting' value 'Monoclinic' changed to 'monoclinic'
according to '/home/saulius/struct/CIF-dictionaries/cif_core.dic'
dictionary named 'cif_core.dic' version 2.4.1 from 2010-06-29.

Automatic conversion script
Id: cif_fix_enum 1527 2010-12-29 10:47:43Z saulius 
;
_cod_original_sg_symbol_H-M P2(1)/n
_cod_database_code 4302063

loop_
_symmetry_equiv_pos_as_xyz
'x, y, z'
'-x+1/2, y+1/2, -z+1/2'
'-x, -y, -z'
'x-1/2, -y-1/2, z-1/2'

loop_
_atom_site_label
_atom_site_type_symbol
_atom_site_fract_x
_atom_site_fract_y
_atom_site_fract_z
_atom_site_U_iso_or_equiv
_atom_site_adp_type
_atom_site_occupancy
_atom_site_symmetry_multiplicity
_atom_site_calc_flag
_atom_site_refinement_flags
_atom_site_disorder_assembly
_atom_site_disorder_group
Cu1 Cu 0.859566(18) 0.387167(16) 0.366307(7) 0.01352(6) Uani 1 1 d . . .
C11 C 1.13760(18) 0.13271(16) 0.45620(8) 0.0238(3) Uani 1 1 d . . .
F11A F 1.14300(13) 0.01381(10) 0.45513(6) 0.0413(3) Uani 1 1 d . . .
F11B F 1.14489(13) 0.16452(12) 0.51050(5) 0.0369(3) Uani 1 1 d . . .
F11C F 1.25060(12) 0.17532(12) 0.43736(6) 0.0419(3) Uani 1 1 d . . .
C12 C 1.00613(16) 0.18383(14) 0.42244(6) 0.0174(3) Uani 1 1 d . . .
O12 O 1.01366(11) 0.29370(10) 0.41094(5) 0.0172(2) Uani 1 1 d . . .
C13 C 0.89528(17) 0.10610(14) 0.40938(7) 0.0191(3) Uani 1 1 d . . .
H13 H 0.9006 0.0268 0.4240 0.023 Uiso 1 1 calc R . .
C14 C 0.77618(16) 0.14262(14) 0.37503(7) 0.0166(3) Uani 1 1 d . . .
O14 O 0.75256(11) 0.24070(10) 0.35040(5) 0.0174(2) Uani 1 1 d . . .
C15 C 0.65429(19) 0.05496(16) 0.36491(8) 0.0251(4) Uani 1 1 d . . .
F15A F 0.69180(14) -0.05827(10) 0.37533(6) 0.0469(4) Uani 1 1 d . . .
F15B F 0.59610(13) 0.05902(12) 0.31177(5) 0.0411(3) Uani 1 1 d . . .
F15C F 0.55878(15) 0.08285(14) 0.39737(7) 0.0548(4) Uani 1 1 d . . .
C21 C 1.17094(17) 0.41731(16) 0.23784(7) 0.0228(3) Uani 1 1 d . . .
F21A F 1.22134(12) 0.51328(11) 0.21350(5) 0.0329(3) Uani 1 1 d . . .
F21B F 1.10077(12) 0.35269(11) 0.19670(5) 0.0309(2) Uani 1 1 d . . .
F21C F 1.27908(12) 0.35173(12) 0.25970(5) 0.0380(3) Uani 1 1 d . . .
C22 C 1.07997(15) 0.44850(15) 0.28431(6) 0.0169(3) Uani 1 1 d . . .
O22 O 1.00119(12) 0.36777(10) 0.29519(5) 0.0195(2) Uani 1 1 d . . .
C23 C 1.10071(16) 0.56278(14) 0.31038(7) 0.0177(3) Uani 1 1 d . . .
H23 H 1.1587 0.6190 0.2947 0.021 Uiso 1 1 calc R . .
C24 C 1.04048(15) 0.59532(13) 0.35727(6) 0.0141(3) Uani 1 1 d . . .
O24 O 0.96065(11) 0.53640(10) 0.38563(5) 0.0160(2) Uani 1 1 d . . .
C25 C 1.06549(16) 0.72271(14) 0.38040(7) 0.0176(3) Uani 1 1 d . . .
F25A F 1.17299(12) 0.77797(10) 0.36261(5) 0.0311(3) Uani 1 1 d . . .
F25B F 1.08390(10) 0.72403(9) 0.43676(4) 0.0217(2) Uani 1 1 d . . .
F25C F 0.95244(11) 0.79026(9) 0.36467(5) 0.0283(2) Uani 1 1 d . . .
N31 N 0.64784(13) 0.57453(12) 0.31147(5) 0.0154(2) Uani 1 1 d . . .
N32 N 0.71222(14) 0.46646(11) 0.31087(5) 0.0153(2) Uani 1 1 d . . .
C33 C 0.66850(17) 0.41858(15) 0.26053(7) 0.0190(3) Uani 1 1 d . . .
H33 H 0.6974 0.3430 0.2479 0.023 Uiso 1 1 calc R . .
C34 C 0.57491(18) 0.49424(15) 0.22911(7) 0.0210(3) Uani 1 1 d . . .
H34 H 0.5285 0.4807 0.1923 0.025 Uiso 1 1 calc R . .
C35 C 0.56421(17) 0.59246(15) 0.26284(7) 0.0194(3) Uani 1 1 d . . .
H35 H 0.5079 0.6610 0.2536 0.023 Uiso 1 1 calc R . .
C41 C 0.34062(15) 0.56603(13) 0.47102(6) 0.0140(3) Uani 1 1 d . . .
C42 C 0.35959(16) 0.48847(14) 0.42686(6) 0.0163(3) Uani 1 1 d . . .
H42 H 0.3054 0.4176 0.4215 0.020 Uiso 1 1 calc R . .
C43 C 0.45738(16) 0.51391(14) 0.39055(7) 0.0170(3) Uani 1 1 d . . .
H43 H 0.4697 0.4603 0.3606 0.020 Uiso 1 1 calc R . .
C44 C 0.53720(15) 0.61755(13) 0.39790(6) 0.0142(3) Uani 1 1 d . . .
C45 C 0.51609(16) 0.69666(14) 0.44143(7) 0.0175(3) Uani 1 1 d . . .
H45 H 0.5684 0.7687 0.4461 0.021 Uiso 1 1 calc R . .
C46 C 0.41964(16) 0.67090(14) 0.47769(7) 0.0171(3) Uani 1 1 d . . .
H46 H 0.4069 0.7249 0.5074 0.020 Uiso 1 1 calc R . .
C47 C 0.24336(15) 0.54124(13) 0.51330(6) 0.0143(3) Uani 1 1 d . . .
N47 N 0.15424(14) 0.44978(13) 0.50366(6) 0.0176(3) Uani 1 1 d . . .
H47A H 0.097(2) 0.4386(19) 0.5284(9) 0.021 Uiso 1 1 d . . .
H47B H 0.142(2) 0.416(2) 0.4728(9) 0.021 Uiso 1 1 d . . .
O47 O 0.24777(12) 0.60334(10) 0.55645(5) 0.0189(2) Uani 1 1 d . . .
C48 C 0.65126(16) 0.64661(14) 0.36246(7) 0.0166(3) Uani 1 1 d . . .
H48A H 0.6444 0.7323 0.3517 0.020 Uiso 1 1 calc R . .
H48B H 0.7416 0.6346 0.3857 0.020 Uiso 1 1 calc R . .

loop_
_atom_site_aniso_label
_atom_site_aniso_U_11
_atom_site_aniso_U_22
_atom_site_aniso_U_33
_atom_site_aniso_U_23
_atom_site_aniso_U_13
_atom_site_aniso_U_12
Cu1 0.01464(10) 0.01154(10) 0.01461(10) 0.00009(6) 0.00275(7) -0.00222(6)
C11 0.0223(8) 0.0211(8) 0.0273(9) 0.0028(6) 0.0001(6) 0.0017(6)
F11A 0.0412(7) 0.0184(5) 0.0595(8) -0.0004(5) -0.0136(6) 0.0076(5)
F11B 0.0414(7) 0.0405(7) 0.0255(6) 0.0004(5) -0.0091(5) 0.0075(5)
F11C 0.0200(5) 0.0503(8) 0.0560(8) 0.0197(6) 0.0068(5) 0.0056(5)
C12 0.0198(7) 0.0175(7) 0.0151(7) 0.0000(5) 0.0024(5) 0.0010(6)
O12 0.0176(5) 0.0148(5) 0.0193(5) 0.0006(4) 0.0026(4) -0.0018(4)
C13 0.0239(8) 0.0144(7) 0.0185(7) 0.0023(5) 0.0010(6) -0.0024(6)
C14 0.0194(7) 0.0145(7) 0.0167(7) -0.0024(5) 0.0049(5) -0.0047(5)
O14 0.0199(5) 0.0139(5) 0.0182(5) -0.0001(4) 0.0018(4) -0.0023(4)
C15 0.0257(8) 0.0194(8) 0.0297(9) 0.0001(7) 0.0012(7) -0.0071(7)
F15A 0.0440(7) 0.0166(5) 0.0743(9) 0.0093(6) -0.0159(7) -0.0121(5)
F15B 0.0401(7) 0.0389(7) 0.0398(7) 0.0037(5) -0.0139(5) -0.0192(6)
F15C 0.0418(8) 0.0576(9) 0.0715(10) -0.0230(8) 0.0328(7) -0.0274(7)
C21 0.0190(7) 0.0276(9) 0.0231(8) -0.0032(7) 0.0079(6) -0.0007(6)
F21A 0.0358(6) 0.0348(6) 0.0325(6) -0.0024(5) 0.0217(5) -0.0078(5)
F21B 0.0306(6) 0.0388(6) 0.0254(5) -0.0131(5) 0.0116(4) -0.0053(5)
F21C 0.0254(6) 0.0516(8) 0.0387(7) 0.0006(6) 0.0099(5) 0.0173(5)
C22 0.0135(6) 0.0219(7) 0.0159(7) 0.0006(6) 0.0035(5) 0.0020(6)
O22 0.0196(5) 0.0188(5) 0.0212(6) -0.0014(4) 0.0064(4) -0.0015(4)
C23 0.0168(7) 0.0195(7) 0.0178(7) 0.0011(6) 0.0060(5) -0.0035(6)
C24 0.0130(6) 0.0136(6) 0.0157(7) 0.0017(5) 0.0011(5) -0.0012(5)
O24 0.0172(5) 0.0156(5) 0.0162(5) -0.0003(4) 0.0053(4) -0.0039(4)
C25 0.0175(7) 0.0160(7) 0.0200(7) 0.0012(6) 0.0054(6) -0.0039(5)
F25A 0.0334(6) 0.0255(5) 0.0383(6) -0.0064(5) 0.0196(5) -0.0174(5)
F25B 0.0264(5) 0.0198(5) 0.0191(5) -0.0034(4) 0.0035(4) -0.0024(4)
F25C 0.0308(6) 0.0157(5) 0.0368(6) 0.0040(4) -0.0024(5) 0.0038(4)
N31 0.0166(6) 0.0145(6) 0.0161(6) 0.0008(5) 0.0058(5) 0.0005(5)
N32 0.0180(6) 0.0127(6) 0.0158(6) -0.0008(5) 0.0051(5) 0.0001(5)
C33 0.0222(7) 0.0176(7) 0.0176(7) -0.0018(6) 0.0038(6) 0.0012(6)
C34 0.0234(8) 0.0236(8) 0.0160(7) 0.0011(6) 0.0018(6) 0.0011(6)
C35 0.0205(7) 0.0197(7) 0.0185(7) 0.0033(6) 0.0042(6) 0.0014(6)
C41 0.0121(6) 0.0159(7) 0.0143(6) 0.0008(5) 0.0025(5) 0.0003(5)
C42 0.0160(7) 0.0157(7) 0.0176(7) -0.0008(5) 0.0047(5) -0.0028(5)
C43 0.0188(7) 0.0163(7) 0.0166(7) -0.0028(5) 0.0055(5) -0.0023(6)
C44 0.0131(6) 0.0148(7) 0.0151(7) 0.0016(5) 0.0032(5) 0.0001(5)
C45 0.0181(7) 0.0154(7) 0.0197(7) -0.0027(5) 0.0050(6) -0.0033(5)
C46 0.0187(7) 0.0172(7) 0.0160(7) -0.0031(5) 0.0048(5) -0.0021(6)
C47 0.0125(6) 0.0157(7) 0.0145(6) 0.0020(5) 0.0014(5) 0.0018(5)
N47 0.0158(6) 0.0219(7) 0.0158(6) -0.0025(5) 0.0047(5) -0.0044(5)
O47 0.0207(5) 0.0207(6) 0.0164(5) -0.0021(4) 0.0064(4) -0.0036(4)
C48 0.0176(7) 0.0158(7) 0.0179(7) -0.0030(5) 0.0076(5) -0.0024(5)

loop_
_atom_type_symbol
_atom_type_description
_atom_type_scat_dispersion_real
_atom_type_scat_dispersion_imag
_atom_type_scat_source
C C 0.0033 0.0016 'International Tables Vol C Tables 4.2.6.8 and 6.1.1.4'
H H 0.0000 0.0000 'International Tables Vol C Tables 4.2.6.8 and 6.1.1.4'
N N 0.0061 0.0033 'International Tables Vol C Tables 4.2.6.8 and 6.1.1.4'
O O 0.0106 0.0060 'International Tables Vol C Tables 4.2.6.8 and 6.1.1.4'
Cu Cu 0.3201 1.2651 'International Tables Vol C Tables 4.2.6.8 and 6.1.1.4'
F F 0.0171 0.0103 'International Tables Vol C Tables 4.2.6.8 and 6.1.1.4'

loop_
_geom_angle_atom_site_label_1
_geom_angle_atom_site_label_2
_geom_angle_atom_site_label_3
_geom_angle
_geom_angle_site_symmetry_1
_geom_angle_site_symmetry_3
_geom_angle_publ_flag
O14 Cu1 O24 176.79(5) . . ?
O14 Cu1 O12 90.89(5) . . ?
O24 Cu1 O12 89.68(5) . . ?
O14 Cu1 N32 85.38(5) . . ?
O24 Cu1 N32 94.50(5) . . ?
O12 Cu1 N32 171.06(5) . . ?
O14 Cu1 O47 84.71(4) . 3_666 ?
O24 Cu1 O47 92.15(4) . 3_666 ?
O12 Cu1 O47 88.91(5) . 3_666 ?
N32 Cu1 O47 98.81(5) . 3_666 ?
O14 Cu1 O22 97.49(4) . . ?
O24 Cu1 O22 85.72(4) . . ?
O12 Cu1 O22 82.46(5) . . ?
N32 Cu1 O22 89.96(5) . . ?
O47 Cu1 O22 171.11(4) 3_666 . ?
F11C C11 F11A 108.36(16) . . ?
F11C C11 F11B 106.56(15) . . ?
F11A C11 F11B 106.62(15) . . ?
F11C C11 C12 111.21(14) . . ?
F11A C11 C12 113.13(14) . . ?
F11B C11 C12 110.63(15) . . ?
O12 C12 C13 128.45(15) . . ?
O12 C12 C11 114.09(14) . . ?
C13 C12 C11 117.45(14) . . ?
C12 O12 Cu1 123.87(10) . . ?
C12 C13 C14 121.10(14) . . ?
C12 C13 H13 119.5 . . ?
C14 C13 H13 119.5 . . ?
O14 C14 C13 128.57(14) . . ?
O14 C14 C15 112.89(14) . . ?
C13 C14 C15 118.54(14) . . ?
C14 O14 Cu1 125.32(10) . . ?
F15C C15 F15B 107.73(16) . . ?
F15C C15 F15A 108.16(16) . . ?
F15B C15 F15A 106.69(15) . . ?
F15C C15 C14 110.17(14) . . ?
F15B C15 C14 111.18(14) . . ?
F15A C15 C14 112.71(15) . . ?
F21C C21 F21B 107.47(15) . . ?
F21C C21 F21A 107.11(14) . . ?
F21B C21 F21A 107.08(14) . . ?
F21C C21 C22 109.70(14) . . ?
F21B C21 C22 111.30(13) . . ?
F21A C21 C22 113.89(14) . . ?
O22 C22 C23 128.48(15) . . ?
O22 C22 C21 114.47(14) . . ?
C23 C22 C21 116.99(14) . . ?
C22 O22 Cu1 121.77(11) . . ?
C24 C23 C22 122.77(14) . . ?
C24 C23 H23 118.6 . . ?
C22 C23 H23 118.6 . . ?
O24 C24 C23 130.19(14) . . ?
O24 C24 C25 111.53(13) . . ?
C23 C24 C25 118.26(13) . . ?
C24 O24 Cu1 129.38(10) . . ?
F25A C25 F25B 107.62(13) . . ?
F25A C25 F25C 107.46(13) . . ?
F25B C25 F25C 106.22(13) . . ?
F25A C25 C24 114.30(13) . . ?
F25B C25 C24 111.67(13) . . ?
F25C C25 C24 109.19(12) . . ?
C35 N31 N32 110.67(13) . . ?
C35 N31 C48 125.99(14) . . ?
N32 N31 C48 122.33(13) . . ?
C33 N32 N31 105.48(13) . . ?
C33 N32 Cu1 122.29(11) . . ?
N31 N32 Cu1 131.97(10) . . ?
N32 C33 C34 111.00(14) . . ?
N32 C33 H33 124.5 . . ?
C34 C33 H33 124.5 . . ?
C35 C34 C33 105.02(14) . . ?
C35 C34 H34 127.5 . . ?
C33 C34 H34 127.5 . . ?
N31 C35 C34 107.82(14) . . ?
N31 C35 H35 126.1 . . ?
C34 C35 H35 126.1 . . ?
C42 C41 C46 118.93(14) . . ?
C42 C41 C47 123.40(14) . . ?
C46 C41 C47 117.63(13) . . ?
C43 C42 C41 120.54(14) . . ?
C43 C42 H42 119.7 . . ?
C41 C42 H42 119.7 . . ?
C44 C43 C42 120.28(14) . . ?
C44 C43 H43 119.9 . . ?
C42 C43 H43 119.9 . . ?
C43 C44 C45 119.18(14) . . ?
C43 C44 C48 123.01(14) . . ?
C45 C44 C48 117.75(13) . . ?
C46 C45 C44 120.47(14) . . ?
C46 C45 H45 119.8 . . ?
C44 C45 H45 119.8 . . ?
C45 C46 C41 120.57(14) . . ?
C45 C46 H46 119.7 . . ?
C41 C46 H46 119.7 . . ?
O47 C47 N47 121.64(14) . . ?
O47 C47 C41 119.94(14) . . ?
N47 C47 C41 118.41(14) . . ?
C47 N47 H47A 116.6(14) . . ?
C47 N47 H47B 121.5(15) . . ?
H47A N47 H47B 120(2) . . ?
C47 O47 Cu1 137.95(11) . 3_666 ?
N31 C48 C44 113.97(13) . . ?
N31 C48 H48A 108.8 . . ?
C44 C48 H48A 108.8 . . ?
N31 C48 H48B 108.8 . . ?
C44 C48 H48B 108.8 . . ?
H48A C48 H48B 107.7 . . ?

loop_
_geom_bond_atom_site_label_1
_geom_bond_atom_site_label_2
_geom_bond_distance
_geom_bond_site_symmetry_2
_geom_bond_publ_flag
Cu1 O14 1.9494(11) . ?
Cu1 O24 1.9594(11) . ?
Cu1 O12 2.0206(11) . ?
Cu1 N32 2.0320(13) . ?
Cu1 O47 2.2297(12) 3_666 ?
Cu1 O22 2.3235(12) . ?
C11 F11C 1.326(2) . ?
C11 F11A 1.327(2) . ?
C11 F11B 1.337(2) . ?
C11 C12 1.537(2) . ?
C12 O12 1.2596(19) . ?
C12 C13 1.390(2) . ?
C13 C14 1.397(2) . ?
C13 H13 0.9500 . ?
C14 O14 1.2496(19) . ?
C14 C15 1.534(2) . ?
C15 F15C 1.318(2) . ?
C15 F15B 1.326(2) . ?
C15 F15A 1.329(2) . ?
C21 F21C 1.335(2) . ?
C21 F21B 1.337(2) . ?
C21 F21A 1.339(2) . ?
C21 C22 1.541(2) . ?
C22 O22 1.231(2) . ?
C22 C23 1.422(2) . ?
C23 C24 1.374(2) . ?
C23 H23 0.9500 . ?
C24 O24 1.2735(18) . ?
C24 C25 1.533(2) . ?
C25 F25A 1.3280(18) . ?
C25 F25B 1.3354(18) . ?
C25 F25C 1.3488(19) . ?
N31 C35 1.349(2) . ?
N31 N32 1.3590(18) . ?
N31 C48 1.455(2) . ?
N32 C33 1.336(2) . ?
C33 C34 1.392(2) . ?
C33 H33 0.9500 . ?
C34 C35 1.371(2) . ?
C34 H34 0.9500 . ?
C35 H35 0.9500 . ?
C41 C42 1.393(2) . ?
C41 C46 1.398(2) . ?
C41 C47 1.491(2) . ?
C42 C43 1.392(2) . ?
C42 H42 0.9500 . ?
C43 C44 1.392(2) . ?
C43 H43 0.9500 . ?
C44 C45 1.397(2) . ?
C44 C48 1.511(2) . ?
C45 C46 1.383(2) . ?
C45 H45 0.9500 . ?
C46 H46 0.9500 . ?
C47 O47 1.2375(19) . ?
C47 N47 1.341(2) . ?
N47 H47A 0.87(2) . ?
N47 H47B 0.82(2) . ?
O47 Cu1 2.2296(12) 3_666 ?
C48 H48A 0.9900 . ?
C48 H48B 0.9900 . ?

loop_
_geom_hbond_atom_site_label_D
_geom_hbond_atom_site_label_H
_geom_hbond_atom_site_label_A
_geom_hbond_distance_DH
_geom_hbond_distance_HA
_geom_hbond_distance_DA
_geom_hbond_angle_DHA
_geom_hbond_site_symmetry_A
N47 H47A O24 0.87(2) 2.21(2) 2.9963(19) 150.5(18) 3_666
N47 H47B O12 0.82(2) 2.27(2) 3.0105(18) 150(2) 1_455

loop_
_geom_torsion_atom_site_label_1
_geom_torsion_atom_site_label_2
_geom_torsion_atom_site_label_3
_geom_torsion_atom_site_label_4
_geom_torsion
_geom_torsion_site_symmetry_1
_geom_torsion_site_symmetry_2
_geom_torsion_site_symmetry_3
_geom_torsion_site_symmetry_4
_geom_torsion_publ_flag
F11C C11 C12 O12 -40.9(2) . . . . ?
F11A C11 C12 O12 -163.17(15) . . . . ?
F11B C11 C12 O12 77.28(19) . . . . ?
F11C C11 C12 C13 140.05(17) . . . . ?
F11A C11 C12 C13 17.8(2) . . . . ?
F11B C11 C12 C13 -101.72(18) . . . . ?
C13 C12 O12 Cu1 -1.9(2) . . . . ?
C11 C12 O12 Cu1 179.20(10) . . . . ?
O14 Cu1 O12 C12 -6.44(13) . . . . ?
O24 Cu1 O12 C12 170.40(13) . . . . ?
O47 Cu1 O12 C12 78.25(13) 3_666 . . . ?
O22 Cu1 O12 C12 -103.87(13) . . . . ?
O12 C12 C13 C14 6.4(3) . . . . ?
C11 C12 C13 C14 -174.81(16) . . . . ?
C12 C13 C14 O14 3.0(3) . . . . ?
C12 C13 C14 C15 -176.60(16) . . . . ?
C13 C14 O14 Cu1 -15.0(2) . . . . ?
C15 C14 O14 Cu1 164.57(11) . . . . ?
O12 Cu1 O14 C14 14.25(13) . . . . ?
N32 Cu1 O14 C14 -173.88(13) . . . . ?
O47 Cu1 O14 C14 -74.57(13) 3_666 . . . ?
O22 Cu1 O14 C14 96.76(13) . . . . ?
O14 C14 C15 F15C -78.88(19) . . . . ?
C13 C14 C15 F15C 100.74(19) . . . . ?
O14 C14 C15 F15B 40.5(2) . . . . ?
C13 C14 C15 F15B -139.90(16) . . . . ?
O14 C14 C15 F15A 160.21(15) . . . . ?
C13 C14 C15 F15A -20.2(2) . . . . ?
F21C C21 C22 O22 -80.55(18) . . . . ?
F21B C21 C22 O22 38.3(2) . . . . ?
F21A C21 C22 O22 159.42(14) . . . . ?
F21C C21 C22 C23 97.09(17) . . . . ?
F21B C21 C22 C23 -144.10(15) . . . . ?
F21A C21 C22 C23 -22.9(2) . . . . ?
C23 C22 O22 Cu1 -0.2(2) . . . . ?
C21 C22 O22 Cu1 177.16(10) . . . . ?
O14 Cu1 O22 C22 172.19(12) . . . . ?
O24 Cu1 O22 C22 -7.65(12) . . . . ?
O12 Cu1 O22 C22 -97.90(12) . . . . ?
N32 Cu1 O22 C22 86.86(12) . . . . ?
O22 C22 C23 C24 6.3(3) . . . . ?
C21 C22 C23 C24 -170.93(14) . . . . ?
C22 C23 C24 O24 0.4(3) . . . . ?
C22 C23 C24 C25 -177.59(14) . . . . ?
C23 C24 O24 Cu1 -13.8(2) . . . . ?
C25 C24 O24 Cu1 164.29(10) . . . . ?
O12 Cu1 O24 C24 96.53(13) . . . . ?
N32 Cu1 O24 C24 -75.55(13) . . . . ?
O47 Cu1 O24 C24 -174.57(13) 3_666 . . . ?
O22 Cu1 O24 C24 14.07(12) . . . . ?
O24 C24 C25 F25A 163.77(13) . . . . ?
C23 C24 C25 F25A -17.9(2) . . . . ?
O24 C24 C25 F25B 41.30(17) . . . . ?
C23 C24 C25 F25B -140.36(14) . . . . ?
O24 C24 C25 F25C -75.86(16) . . . . ?
C23 C24 C25 F25C 102.47(16) . . . . ?
C35 N31 N32 C33 0.95(17) . . . . ?
C48 N31 N32 C33 170.09(14) . . . . ?
C35 N31 N32 Cu1 175.07(11) . . . . ?
C48 N31 N32 Cu1 -15.8(2) . . . . ?
O14 Cu1 N32 C33 -47.34(13) . . . . ?
O24 Cu1 N32 C33 135.88(13) . . . . ?
O47 Cu1 N32 C33 -131.24(13) 3_666 . . . ?
O22 Cu1 N32 C33 50.18(13) . . . . ?
O14 Cu1 N32 N31 139.37(14) . . . . ?
O24 Cu1 N32 N31 -37.41(14) . . . . ?
O47 Cu1 N32 N31 55.47(14) 3_666 . . . ?
O22 Cu1 N32 N31 -123.11(13) . . . . ?
N31 N32 C33 C34 -0.90(18) . . . . ?
Cu1 N32 C33 C34 -175.73(11) . . . . ?
N32 C33 C34 C35 0.5(2) . . . . ?
N32 N31 C35 C34 -0.64(18) . . . . ?
C48 N31 C35 C34 -169.29(15) . . . . ?
C33 C34 C35 N31 0.08(19) . . . . ?
C46 C41 C42 C43 1.1(2) . . . . ?
C47 C41 C42 C43 -176.61(14) . . . . ?
C41 C42 C43 C44 -0.2(2) . . . . ?
C42 C43 C44 C45 -1.2(2) . . . . ?
C42 C43 C44 C48 175.95(14) . . . . ?
C43 C44 C45 C46 1.7(2) . . . . ?
C48 C44 C45 C46 -175.65(14) . . . . ?
C44 C45 C46 C41 -0.7(2) . . . . ?
C42 C41 C46 C45 -0.7(2) . . . . ?
C47 C41 C46 C45 177.18(14) . . . . ?
C42 C41 C47 O47 168.17(14) . . . . ?
C46 C41 C47 O47 -9.6(2) . . . . ?
C42 C41 C47 N47 -10.7(2) . . . . ?
C46 C41 C47 N47 171.55(14) . . . . ?
N47 C47 O47 Cu1 0.1(2) . . . 3_666 ?
C41 C47 O47 Cu1 -178.78(10) . . . 3_666 ?
C35 N31 C48 C44 79.64(19) . . . . ?
N32 N31 C48 C44 -87.77(17) . . . . ?
C43 C44 C48 N31 14.8(2) . . . . ?
C45 C44 C48 N31 -167.97(13) . . . . ?
